data_7116114
loop_
_publ_author_name
'Tao Qin'
'Jun Gong'
'Junhan Ma'
'Xin Wang'
'Yonghua Wang'
'Yan Xu'
'Xuan Shen'
'Dunru Zhu'

_publ_section_title
;
 A 3D MOF showing unprecedented solvent-induced
 single-crystal-to-single-crystal transformation and excellent CO2
 adsorption selectivity at room temperature
;
_journal_name_full Chem.Commun.
_journal_page_first 15886
_journal_paper_doi 10.1039/C4cc06588C
_journal_volume 50
_journal_year 2014
_chemical_formula_moiety 'C28 H14 Cu3 N4 O18, 2(C3 H6 O)'
_chemical_formula_sum 'C34 H26 Cu3 N4 O20'
_chemical_formula_weight 1001.21
_chemical_name_systematic
; 
 ? 
;
_space_group_IT_number 14
_symmetry_cell_setting monoclinic
_symmetry_space_group_name_Hall '-P 2ybc'
_symmetry_space_group_name_H-M 'P 1 21/c 1'
_atom_sites_solution_hydrogens geom
_atom_sites_solution_primary direct
_atom_sites_solution_secondary difmap
_audit_creation_method SHELXL-97
_cell_angle_alpha 90.00
_cell_angle_beta 107.510(3)
_cell_angle_gamma 90.00
_cell_formula_units_Z 4
_cell_length_a 15.317(4)
_cell_length_b 32.467(9)
_cell_length_c 10.015(3)
_cell_measurement_reflns_used 5532
_cell_measurement_temperature 296(2)
_cell_measurement_theta_max 26.98
_cell_measurement_theta_min 1.26
_cell_volume 4750(2)
_computing_cell_refinement 'SAINT (Bruker, 2005)'
_computing_data_collection 'APEX2 (Bruker, 2005)'
_computing_data_reduction SAINT
_computing_molecular_graphics SHELXTL
_computing_publication_material SHELXTL
_computing_structure_refinement 'SHELXL-97 (Sheldrick, 2008)'
_computing_structure_solution 'SHELXS-97 (Sheldrick, 2008)'
_diffrn_ambient_temperature 296(2)
_diffrn_measured_fraction_theta_full 0.982
_diffrn_measured_fraction_theta_max 0.982
_diffrn_measurement_device_type 'Bruker Apex2 CCD'
_diffrn_measurement_method '\w scans'
_diffrn_radiation_monochromator graphite
_diffrn_radiation_source 'fine-focus sealed tube'
_diffrn_radiation_type MoK\a
_diffrn_radiation_wavelength 0.71073
_diffrn_reflns_av_R_equivalents 0.0651
_diffrn_reflns_av_sigmaI/netI 0.0567
_diffrn_reflns_limit_h_max 18
_diffrn_reflns_limit_h_min -17
_diffrn_reflns_limit_k_max 36
_diffrn_reflns_limit_k_min -38
_diffrn_reflns_limit_l_max 11
_diffrn_reflns_limit_l_min -11
_diffrn_reflns_number 32942
_diffrn_reflns_theta_full 25.00
_diffrn_reflns_theta_max 25.00
_diffrn_reflns_theta_min 1.39
_exptl_absorpt_coefficient_mu 1.404
_exptl_absorpt_correction_T_max 0.8723
_exptl_absorpt_correction_T_min 0.8065
_exptl_absorpt_correction_type multi-scan
_exptl_absorpt_process_details '(SADABS; Sheldrick, 2003)'
_exptl_crystal_colour 'Light Green'
_exptl_crystal_density_diffrn 1.400
_exptl_crystal_density_method 'not measured'
_exptl_crystal_description Block
_exptl_crystal_F_000 2020
_exptl_crystal_size_max 0.16
_exptl_crystal_size_mid 0.12
_exptl_crystal_size_min 0.10
_refine_diff_density_max 1.008
_refine_diff_density_min -0.854
_refine_diff_density_rms 0.108
_refine_ls_extinction_method none
_refine_ls_goodness_of_fit_ref 1.100
_refine_ls_hydrogen_treatment constr
_refine_ls_matrix_type full
_refine_ls_number_parameters 604
_refine_ls_number_reflns 8217
_refine_ls_number_restraints 224
_refine_ls_restrained_S_all 1.160
_refine_ls_R_factor_all 0.0836
_refine_ls_R_factor_gt 0.0582
_refine_ls_shift/su_max 0.002
_refine_ls_shift/su_mean 0.000
_refine_ls_structure_factor_coef Fsqd
_refine_ls_weighting_details 'calc w=1/[\s^2^(Fo^2^)+(0.0830P)^2^+5.2111P] where P=(Fo^2^+2Fc^2^)/3'
_refine_ls_weighting_scheme calc
_refine_ls_wR_factor_gt 0.1521
_refine_ls_wR_factor_ref 0.1648
_reflns_number_gt 5979
_reflns_number_total 8217
_reflns_threshold_expression >2sigma(I)
_cod_data_source_file c4cc06588c3.cif
_cod_data_source_block 522
_cod_original_sg_symbol_H-M P2(1)/c
_cod_database_code 7116114

loop_
_symmetry_equiv_pos_as_xyz
'x, y, z'
'-x, y+1/2, -z+1/2'
'-x, -y, -z'
'x, -y-1/2, z-1/2'

loop_
_atom_site_label
_atom_site_type_symbol
_atom_site_fract_x
_atom_site_fract_y
_atom_site_fract_z
_atom_site_U_iso_or_equiv
_atom_site_adp_type
_atom_site_occupancy
_atom_site_symmetry_multiplicity
_atom_site_calc_flag
_atom_site_refinement_flags
_atom_site_disorder_assembly
_atom_site_disorder_group
Cu1 Cu 0.65443(4) 0.726722(18) 0.00032(6) 0.02060(18) Uani 1 1 d . . .
Cu2 Cu 0.50863(4) 0.785652(18) 0.02590(6) 0.02219(18) Uani 1 1 d . . .
Cu3 Cu 0.58059(4) 0.783819(18) -0.23623(6) 0.02140(18) Uani 1 1 d . . .
O1 O 0.6186(2) 0.78446(9) -0.0335(3) 0.0189(7) Uani 1 1 d . . .
H1A H 0.6596 0.8020 0.0053 0.023 Uiso 1 1 d R . .
O2 O 0.5295(3) 0.84270(11) -0.2368(4) 0.0374(10) Uani 1 1 d . . .
O3 O 0.4658(3) 0.83957(10) -0.0608(4) 0.0290(8) Uani 1 1 d . . .
O4 O 0.7082(2) 0.77411(11) -0.2460(4) 0.0274(8) Uani 1 1 d . . .
O5 O 0.7646(2) 0.73478(11) -0.0548(4) 0.0294(8) Uani 1 1 d . . .
O6 O 0.5448(2) 0.72619(10) 0.0658(3) 0.0201(7) Uani 1 1 d . . .
H6A H 0.5039 0.7096 0.0198 0.024 Uiso 1 1 d R . .
O7A O 1.0958(8) 0.6579(4) -0.1570(12) 0.090(3) Uani 0.50 1 d PDU A 1
O7B O 1.1425(5) 0.6879(4) -0.0495(12) 0.077(3) Uani 0.50 1 d PDU A 2
O8 O 1.0277(5) 0.6544(2) -0.0393(10) 0.133(3) Uani 1 1 d DU . .
O9A O 1.1094(9) 0.6566(4) -0.4946(13) 0.065(3) Uani 0.50 1 d PDU A 1
O9B O 1.1198(11) 0.6459(4) -0.425(2) 0.100(5) Uani 0.50 1 d PDU A 2
O10 O 1.0045(4) 0.6844(2) -0.4363(7) 0.0909(19) Uani 1 1 d DU A .
O11A O 0.3134(14) 0.9681(7) 0.0111(15) 0.149(5) Uani 0.50 1 d PDU B 1
O11B O 0.2508(14) 0.9495(5) -0.055(2) 0.147(5) Uani 0.50 1 d PDU B 2
O12A O 0.2338(10) 0.9970(4) -0.1931(15) 0.099(4) Uani 0.50 1 d PDU B 1
O12B O 0.2584(11) 1.0083(3) -0.1233(17) 0.100(4) Uani 0.50 1 d PDU B 2
O13A O 0.3309(11) 1.0271(4) -0.6278(12) 0.092(4) Uani 0.50 1 d PDU C 1
O13B O 0.2632(12) 1.0322(5) -0.6347(15) 0.127(5) Uani 0.50 1 d PDU C 2
O14A O 0.2902(11) 0.9810(3) -0.5129(19) 0.093(4) Uani 0.50 1 d PDU C 1
O14B O 0.2620(11) 0.9905(4) -0.495(2) 0.104(5) Uani 0.50 1 d PDU C 2
O15 O 1.4022(2) 0.71842(11) -0.4124(4) 0.0283(8) Uani 1 1 d . . .
O16 O 1.4561(2) 0.75955(11) -0.2244(4) 0.0278(8) Uani 1 1 d . . .
O17 O 0.4002(3) 1.18477(11) -0.2558(4) 0.0387(10) Uani 1 1 d . . .
O18 O 0.3380(3) 1.16861(10) -0.4801(4) 0.0328(9) Uani 1 1 d . . .
O19 O 0.7539(5) 0.8398(2) 0.0839(8) 0.112(2) Uani 1 1 d U . .
O20 O 0.4298(6) 0.6672(3) -0.0896(10) 0.137(3) Uani 1 1 d DU . .
C1 C 0.4867(4) 0.85720(16) -0.1595(6) 0.0300(12) Uani 1 1 d . . .
C2 C 0.4574(4) 0.90124(16) -0.1862(6) 0.0329(13) Uani 1 1 d . . .
C3 C 0.4981(6) 0.9263(2) -0.2616(8) 0.061(2) Uani 1 1 d . . .
H3A H 0.5424 0.9155 -0.2980 0.074 Uiso 1 1 calc R . .
C4 C 0.4735(6) 0.9669(2) -0.2829(9) 0.067(2) Uani 1 1 d . . .
H4A H 0.5052 0.9836 -0.3277 0.081 Uiso 1 1 calc R . .
C5 C 0.4041(5) 0.98384(19) -0.2408(7) 0.0492(17) Uani 1 1 d . . .
C6 C 0.3647(6) 0.9589(2) -0.1639(8) 0.0592(19) Uani 1 1 d U B .
C7 C 0.3901(5) 0.91796(19) -0.1361(7) 0.0495(18) Uani 1 1 d . . .
H7A H 0.3621 0.9018 -0.0841 0.059 Uiso 1 1 calc R . .
C8 C 0.3830(5) 1.02898(19) -0.2675(7) 0.0494(17) Uani 1 1 d . . .
C9 C 0.3443(6) 1.04497(19) -0.4005(8) 0.064(2) Uani 1 1 d . C .
C10 C 0.3364(5) 1.08666(19) -0.4271(8) 0.062(2) Uani 1 1 d . . .
H10A H 0.3077 1.0962 -0.5171 0.074 Uiso 1 1 calc R . .
C11 C 0.3713(4) 1.11384(17) -0.3197(6) 0.0364(14) Uani 1 1 d . . .
C12 C 0.4095(6) 1.0986(2) -0.1910(7) 0.063(2) Uani 1 1 d . . .
H12A H 0.4329 1.1167 -0.1168 0.076 Uiso 1 1 calc R . .
C13 C 0.4149(6) 1.0565(2) -0.1654(8) 0.067(2) Uani 1 1 d . . .
H13A H 0.4415 1.0472 -0.0744 0.080 Uiso 1 1 calc R . .
C14 C 0.3703(4) 1.15934(16) -0.3502(6) 0.0303(12) Uani 1 1 d . . .
C15 C 0.7713(3) 0.75340(16) -0.1613(5) 0.0245(11) Uani 1 1 d . . .
C16 C 0.8601(4) 0.75134(17) -0.1877(5) 0.0294(12) Uani 1 1 d . . .
C17 C 0.9173(4) 0.7177(2) -0.1349(6) 0.0399(15) Uani 1 1 d . A .
H17A H 0.8983 0.6972 -0.0852 0.048 Uiso 1 1 calc R . .
C18 C 1.0016(4) 0.7151(2) -0.1568(7) 0.0478(17) Uani 1 1 d . . .
C19 C 1.0330(4) 0.7444(2) -0.2347(6) 0.0424(16) Uani 1 1 d . A .
C20 C 0.9763(4) 0.7779(2) -0.2820(6) 0.0398(15) Uani 1 1 d . . .
H20A H 0.9958 0.7985 -0.3306 0.048 Uiso 1 1 calc R A .
C21 C 0.8919(4) 0.78187(19) -0.2601(6) 0.0372(14) Uani 1 1 d . A .
H21A H 0.8561 0.8050 -0.2935 0.045 Uiso 1 1 calc R . .
C22 C 1.1232(4) 0.7427(2) -0.2647(6) 0.0422(15) Uani 1 1 d . . .
C23 C 1.1860(4) 0.7735(2) -0.2115(7) 0.0472(17) Uani 1 1 d . A .
H23A H 1.1688 0.7955 -0.1655 0.057 Uiso 1 1 calc R . .
C24 C 1.2735(4) 0.7729(2) -0.2238(6) 0.0386(14) Uani 1 1 d . . .
H24A H 1.3150 0.7936 -0.1837 0.046 Uiso 1 1 calc R A .
C25 C 1.2985(4) 0.74106(17) -0.2965(5) 0.0294(12) Uani 1 1 d . A .
C26 C 1.2358(4) 0.71104(19) -0.3571(6) 0.0347(13) Uani 1 1 d . . .
H26A H 1.2522 0.6901 -0.4084 0.042 Uiso 1 1 calc R A .
C27 C 1.1502(4) 0.7115(2) -0.3431(6) 0.0385(14) Uani 1 1 d . A .
C28 C 1.3936(3) 0.73946(15) -0.3112(5) 0.0231(11) Uani 1 1 d . . .
C29 C 0.7687(9) 0.8811(4) -0.1083(12) 0.137(3) Uani 1 1 d DU . .
H29A H 0.7267 0.8616 -0.1653 0.206 Uiso 1 1 calc R . .
H29B H 0.8250 0.8806 -0.1319 0.206 Uiso 1 1 calc R . .
H29C H 0.7426 0.9082 -0.1245 0.206 Uiso 1 1 calc R . .
C30 C 0.7878(8) 0.8698(4) 0.0466(11) 0.124(2) Uani 1 1 d DU . .
C31 C 0.8508(8) 0.8960(4) 0.1641(13) 0.133(3) Uani 1 1 d DU . .
H31A H 0.8528 0.8845 0.2532 0.200 Uiso 1 1 calc R . .
H31B H 0.8277 0.9236 0.1578 0.200 Uiso 1 1 calc R . .
H31C H 0.9114 0.8963 0.1547 0.200 Uiso 1 1 calc R . .
C32 C 0.3710(10) 0.6129(4) -0.2290(14) 0.159(3) Uani 1 1 d DU . .
H32A H 0.4142 0.6231 -0.2733 0.239 Uiso 1 1 calc R . .
H32B H 0.3107 0.6131 -0.2950 0.239 Uiso 1 1 calc R . .
H32C H 0.3872 0.5852 -0.1972 0.239 Uiso 1 1 calc R . .
C33 C 0.3724(8) 0.6404(4) -0.1035(14) 0.145(3) Uani 1 1 d DU . .
C34 C 0.3060(9) 0.6277(4) -0.0249(15) 0.157(3) Uani 1 1 d DU . .
H34A H 0.3110 0.6465 0.0512 0.236 Uiso 1 1 calc R . .
H34B H 0.3203 0.6004 0.0113 0.236 Uiso 1 1 calc R . .
H34C H 0.2446 0.6284 -0.0874 0.236 Uiso 1 1 calc R . .
N1 N 0.2874(7) 0.9735(3) -0.1166(11) 0.113(3) Uani 1 1 d DU . .
N2 N 1.0602(4) 0.6815(2) -0.0937(7) 0.0700(18) Uani 1 1 d DU A .
N3 N 1.0859(4) 0.6795(2) -0.4143(7) 0.0607(16) Uani 1 1 d DU . .
N4 N 0.3087(6) 1.0170(2) -0.5250(9) 0.093(2) Uani 1 1 d DU . .

loop_
_atom_site_aniso_label
_atom_site_aniso_U_11
_atom_site_aniso_U_22
_atom_site_aniso_U_33
_atom_site_aniso_U_23
_atom_site_aniso_U_13
_atom_site_aniso_U_12
Cu1 0.0209(3) 0.0201(3) 0.0259(3) 0.0004(2) 0.0149(3) 0.0019(2)
Cu2 0.0213(3) 0.0214(3) 0.0300(4) 0.0052(2) 0.0170(3) 0.0043(2)
Cu3 0.0183(3) 0.0284(4) 0.0210(3) -0.0007(2) 0.0112(2) 0.0028(2)
O1 0.0174(17) 0.0186(17) 0.0240(17) -0.0021(13) 0.0111(14) -0.0029(13)
O2 0.058(3) 0.025(2) 0.040(2) 0.0069(17) 0.031(2) 0.0120(18)
O3 0.038(2) 0.0247(19) 0.030(2) 0.0052(15) 0.0187(17) 0.0064(16)
O4 0.0186(19) 0.040(2) 0.0273(19) 0.0036(16) 0.0127(16) 0.0012(16)
O5 0.0195(19) 0.042(2) 0.032(2) 0.0048(17) 0.0161(16) 0.0047(16)
O6 0.0182(18) 0.0231(18) 0.0225(17) -0.0027(14) 0.0112(14) -0.0034(14)
O7A 0.075(5) 0.103(6) 0.092(5) 0.017(5) 0.024(4) 0.028(5)
O7B 0.052(5) 0.095(6) 0.083(5) 0.021(4) 0.021(4) 0.030(4)
O8 0.106(5) 0.113(5) 0.188(7) 0.050(5) 0.058(5) 0.044(4)
O9A 0.062(6) 0.073(6) 0.064(5) -0.014(5) 0.024(5) -0.015(5)
O9B 0.084(8) 0.089(8) 0.117(8) 0.002(7) 0.016(6) -0.018(6)
O10 0.045(3) 0.117(4) 0.113(4) -0.024(3) 0.028(3) -0.022(3)
O11A 0.149(8) 0.154(7) 0.154(7) -0.006(6) 0.063(6) 0.020(6)
O11B 0.146(8) 0.153(7) 0.156(7) -0.002(6) 0.067(6) 0.018(5)
O12A 0.101(6) 0.079(5) 0.117(7) 0.001(5) 0.035(5) 0.020(5)
O12B 0.105(6) 0.078(5) 0.119(7) -0.001(5) 0.036(5) 0.023(5)
O13A 0.117(8) 0.081(6) 0.085(6) -0.025(6) 0.041(7) -0.003(7)
O13B 0.137(7) 0.115(6) 0.117(6) -0.008(4) 0.023(5) 0.000(5)
O14A 0.101(5) 0.073(5) 0.097(5) -0.004(4) 0.018(4) 0.002(4)
O14B 0.105(6) 0.093(6) 0.106(6) -0.008(4) 0.018(4) -0.002(4)
O15 0.0198(19) 0.038(2) 0.033(2) -0.0085(16) 0.0165(16) -0.0063(15)
O16 0.0199(19) 0.041(2) 0.0290(19) -0.0048(16) 0.0163(16) -0.0037(16)
O17 0.048(3) 0.024(2) 0.042(2) -0.0012(17) 0.011(2) -0.0026(18)
O18 0.045(2) 0.0205(19) 0.038(2) 0.0031(16) 0.0205(19) -0.0024(16)
O19 0.108(3) 0.109(3) 0.120(3) -0.0061(19) 0.0327(19) -0.0098(19)
O20 0.133(5) 0.112(4) 0.139(5) 0.012(4) -0.002(4) -0.045(4)
C1 0.031(3) 0.024(3) 0.034(3) 0.002(2) 0.007(2) 0.000(2)
C2 0.042(3) 0.023(3) 0.036(3) 0.005(2) 0.015(3) 0.007(2)
C3 0.084(6) 0.040(4) 0.085(5) 0.022(4) 0.063(5) 0.022(4)
C4 0.091(6) 0.037(4) 0.094(6) 0.026(4) 0.059(5) 0.010(4)
C5 0.071(5) 0.029(3) 0.046(4) 0.007(3) 0.016(3) 0.011(3)
C6 0.076(5) 0.030(3) 0.074(5) 0.006(3) 0.026(4) 0.015(3)
C7 0.068(5) 0.031(3) 0.062(4) 0.013(3) 0.040(4) 0.010(3)
C8 0.069(5) 0.026(3) 0.054(4) 0.006(3) 0.019(4) 0.010(3)
C9 0.090(6) 0.024(3) 0.061(5) -0.008(3) -0.002(4) 0.005(3)
C10 0.088(6) 0.027(3) 0.053(4) 0.003(3) -0.004(4) -0.002(3)
C11 0.049(4) 0.023(3) 0.041(3) 0.000(2) 0.018(3) -0.002(3)
C12 0.106(7) 0.027(3) 0.043(4) 0.000(3) 0.001(4) 0.004(4)
C13 0.113(7) 0.029(4) 0.048(4) 0.003(3) 0.009(4) 0.008(4)
C14 0.034(3) 0.026(3) 0.035(3) 0.003(2) 0.017(3) -0.001(2)
C15 0.017(3) 0.035(3) 0.024(3) -0.001(2) 0.009(2) 0.003(2)
C16 0.025(3) 0.043(3) 0.025(3) 0.003(2) 0.015(2) 0.002(2)
C17 0.033(3) 0.053(4) 0.039(3) 0.011(3) 0.018(3) 0.007(3)
C18 0.025(3) 0.079(5) 0.045(4) 0.011(3) 0.019(3) 0.021(3)
C19 0.020(3) 0.083(5) 0.030(3) 0.005(3) 0.015(3) 0.002(3)
C20 0.023(3) 0.070(4) 0.031(3) 0.009(3) 0.015(3) -0.004(3)
C21 0.020(3) 0.051(4) 0.044(4) 0.006(3) 0.015(3) 0.000(3)
C22 0.017(3) 0.076(5) 0.036(3) -0.002(3) 0.013(3) 0.000(3)
C23 0.025(3) 0.079(5) 0.039(4) -0.020(3) 0.013(3) 0.005(3)
C24 0.023(3) 0.064(4) 0.028(3) -0.014(3) 0.007(2) -0.001(3)
C25 0.021(3) 0.045(3) 0.025(3) 0.000(2) 0.011(2) -0.001(2)
C26 0.025(3) 0.052(4) 0.032(3) -0.006(3) 0.017(2) -0.003(3)
C27 0.018(3) 0.060(4) 0.040(3) 0.000(3) 0.012(3) -0.004(3)
C28 0.019(3) 0.024(3) 0.030(3) -0.002(2) 0.014(2) -0.001(2)
C29 0.121(5) 0.123(5) 0.155(5) -0.006(5) 0.023(5) -0.021(5)
C30 0.110(4) 0.111(4) 0.142(4) -0.011(4) 0.025(4) -0.016(3)
C31 0.114(5) 0.115(5) 0.155(5) -0.016(5) 0.015(5) -0.022(5)
C32 0.143(6) 0.137(6) 0.162(6) 0.001(5) -0.008(6) -0.032(5)
C33 0.134(5) 0.123(5) 0.148(5) 0.011(4) -0.004(5) -0.038(4)
C34 0.145(6) 0.139(6) 0.156(6) 0.012(5) -0.002(6) -0.024(5)
N1 0.120(5) 0.107(5) 0.128(5) 0.018(4) 0.064(4) 0.033(4)
N2 0.059(4) 0.090(4) 0.073(4) 0.023(3) 0.037(3) 0.030(3)
N3 0.036(3) 0.068(4) 0.082(4) -0.013(3) 0.025(3) -0.008(3)
N4 0.125(5) 0.057(4) 0.083(4) 0.005(3) 0.009(4) -0.012(4)

loop_
_atom_type_symbol
_atom_type_description
_atom_type_scat_dispersion_real
_atom_type_scat_dispersion_imag
_atom_type_scat_source
C C 0.0033 0.0016 'International Tables Vol C Tables 4.2.6.8 and 6.1.1.4'
H H 0.0000 0.0000 'International Tables Vol C Tables 4.2.6.8 and 6.1.1.4'
N N 0.0061 0.0033 'International Tables Vol C Tables 4.2.6.8 and 6.1.1.4'
O O 0.0106 0.0060 'International Tables Vol C Tables 4.2.6.8 and 6.1.1.4'
Cu Cu 0.3201 1.2651 'International Tables Vol C Tables 4.2.6.8 and 6.1.1.4'

loop_
_geom_angle_atom_site_label_1
_geom_angle_atom_site_label_2
_geom_angle_atom_site_label_3
_geom_angle
_geom_angle_site_symmetry_1
_geom_angle_site_symmetry_3
O18 Cu1 O5 90.99(16) 2_644 .
O18 Cu1 O1 162.71(15) 2_644 .
O5 Cu1 O1 92.51(14) . .
O18 Cu1 O6 96.40(15) 2_644 .
O5 Cu1 O6 172.33(15) . .
O1 Cu1 O6 81.03(13) . .
O18 Cu1 O4 95.05(14) 2_644 4_576
O5 Cu1 O4 104.39(14) . 4_576
O1 Cu1 O4 100.46(13) . 4_576
O6 Cu1 O4 72.99(12) . 4_576
O18 Cu1 Cu3 123.88(12) 2_644 .
O5 Cu1 Cu3 80.99(11) . .
O1 Cu1 Cu3 40.42(9) . .
O6 Cu1 Cu3 96.49(10) . .
O4 Cu1 Cu3 140.85(9) 4_576 .
O18 Cu1 Cu2 135.17(12) 2_644 .
O5 Cu1 Cu2 131.93(11) . .
O1 Cu1 Cu2 39.48(9) . .
O6 Cu1 Cu2 41.55(9) . .
O4 Cu1 Cu2 86.84(8) 4_576 .
Cu3 Cu1 Cu2 63.53(2) . .
O15 Cu2 O1 174.80(14) 4_476 .
O15 Cu2 O3 90.05(15) 4_476 .
O1 Cu2 O3 94.95(14) . .
O15 Cu2 O6 94.59(14) 4_476 .
O1 Cu2 O6 80.22(13) . .
O3 Cu2 O6 166.11(14) . .
O15 Cu2 Cu1 135.20(11) 4_476 .
O1 Cu2 Cu1 39.60(9) . .
O3 Cu2 Cu1 133.01(10) . .
O6 Cu2 Cu1 40.62(9) . .
O6 Cu3 O1 170.85(13) 4_575 .
O6 Cu3 O4 84.42(14) 4_575 .
O1 Cu3 O4 93.59(14) . .
O6 Cu3 O2 99.42(15) 4_575 .
O1 Cu3 O2 89.27(14) . .
O4 Cu3 O2 121.19(16) . .
O6 Cu3 O16 90.73(13) 4_575 1_455
O1 Cu3 O16 86.38(13) . 1_455
O4 Cu3 O16 148.93(15) . 1_455
O2 Cu3 O16 89.88(15) . 1_455
O6 Cu3 Cu1 130.10(10) 4_575 .
O1 Cu3 Cu1 40.86(9) . .
O4 Cu3 Cu1 78.32(10) . .
O2 Cu3 Cu1 129.56(11) . .
O16 Cu3 Cu1 81.61(10) 1_455 .
Cu3 O1 Cu2 107.76(15) . .
Cu3 O1 Cu1 98.72(14) . .
Cu2 O1 Cu1 100.91(14) . .
Cu3 O1 H1A 115.7 . .
Cu2 O1 H1A 115.7 . .
Cu1 O1 H1A 115.7 . .
C1 O2 Cu3 128.1(3) . .
C1 O3 Cu2 128.1(3) . .
C15 O4 Cu3 127.2(3) . .
C15 O4 Cu1 130.2(3) . 4_575
Cu3 O4 Cu1 91.37(13) . 4_575
C15 O5 Cu1 127.2(3) . .
Cu3 O6 Cu1 109.68(16) 4_576 .
Cu3 O6 Cu2 110.05(15) 4_576 .
Cu1 O6 Cu2 97.82(14) . .
Cu3 O6 H6A 112.8 4_576 .
Cu1 O6 H6A 112.8 . .
Cu2 O6 H6A 112.8 . .
N2 O7A O8 42.5(5) . .
N2 O8 O7A 42.6(5) . .
C28 O15 Cu2 127.0(3) . 4_675
C28 O16 Cu3 131.9(3) . 1_655
C14 O18 Cu1 108.9(3) . 2_654
O2 C1 O3 128.2(5) . .
O2 C1 C2 115.7(5) . .
O3 C1 C2 116.1(5) . .
C3 C2 C7 118.4(5) . .
C3 C2 C1 119.9(5) . .
C7 C2 C1 121.7(5) . .
C4 C3 C2 120.2(6) . .
C4 C3 H3A 119.9 . .
C2 C3 H3A 119.9 . .
C3 C4 C5 122.7(6) . .
C3 C4 H4A 118.6 . .
C5 C4 H4A 118.6 . .
C4 C5 C6 116.6(6) . .
C4 C5 C8 118.7(6) . .
C6 C5 C8 124.3(6) . .
C5 C6 C7 122.0(7) . .
C5 C6 N1 121.3(6) . .
C7 C6 N1 116.5(7) . .
C2 C7 C6 119.8(6) . .
C2 C7 H7A 120.1 . .
C6 C7 H7A 120.1 . .
C13 C8 C9 116.0(6) . .
C13 C8 C5 120.3(6) . .
C9 C8 C5 122.8(6) . .
C10 C9 C8 122.8(6) . .
C10 C9 N4 116.3(6) . .
C8 C9 N4 121.0(6) . .
C11 C10 C9 119.4(6) . .
C11 C10 H10A 120.3 . .
C9 C10 H10A 120.3 . .
C12 C11 C10 118.1(6) . .
C12 C11 C14 122.1(5) . .
C10 C11 C14 119.7(5) . .
C11 C12 C13 121.7(6) . .
C11 C12 H12A 119.1 . .
C13 C12 H12A 119.1 . .
C8 C13 C12 122.0(7) . .
C8 C13 H13A 119.0 . .
C12 C13 H13A 119.0 . .
O17 C14 O18 124.2(5) . .
O17 C14 C11 121.4(5) . .
O18 C14 C11 114.4(5) . .
O5 C15 O4 125.6(5) . .
O5 C15 C16 116.7(4) . .
O4 C15 C16 117.7(5) . .
C21 C16 C17 118.2(5) . .
C21 C16 C15 123.3(5) . .
C17 C16 C15 118.5(5) . .
C18 C17 C16 119.9(6) . .
C18 C17 H17A 120.0 . .
C16 C17 H17A 120.0 . .
C17 C18 C19 122.7(6) . .
C17 C18 N2 118.1(6) . .
C19 C18 N2 119.2(5) . .
C20 C19 C18 116.0(5) . .
C20 C19 C22 118.8(6) . .
C18 C19 C22 125.1(6) . .
C19 C20 C21 122.8(6) . .
C19 C20 H20A 118.6 . .
C21 C20 H20A 118.6 . .
C20 C21 C16 120.2(6) . .
C20 C21 H21A 119.9 . .
C16 C21 H21A 119.9 . .
C23 C22 C27 116.5(5) . .
C23 C22 C19 118.2(6) . .
C27 C22 C19 125.3(6) . .
C22 C23 C24 122.4(6) . .
C22 C23 H23A 118.8 . .
C24 C23 H23A 118.8 . .
C25 C24 C23 119.3(6) . .
C25 C24 H24A 120.4 . .
C23 C24 H24A 120.4 . .
C26 C25 C24 119.6(5) . .
C26 C25 C28 119.9(5) . .
C24 C25 C28 120.5(5) . .
C27 C26 C25 120.9(5) . .
C27 C26 H26A 119.5 . .
C25 C26 H26A 119.5 . .
C26 C27 C22 121.1(5) . .
C26 C27 N3 118.1(6) . .
C22 C27 N3 120.8(5) . .
O15 C28 O16 126.2(5) . .
O15 C28 C25 115.8(4) . .
O16 C28 C25 118.0(4) . .
C30 C29 H29A 109.5 . .
C30 C29 H29B 109.5 . .
H29A C29 H29B 109.5 . .
C30 C29 H29C 109.5 . .
H29A C29 H29C 109.5 . .
H29B C29 H29C 109.5 . .
O19 C30 C29 122.3(10) . .
O19 C30 C31 116.0(10) . .
C29 C30 C31 121.8(11) . .
C30 C31 H31A 109.5 . .
C30 C31 H31B 109.5 . .
H31A C31 H31B 109.5 . .
C30 C31 H31C 109.5 . .
H31A C31 H31C 109.5 . .
H31B C31 H31C 109.5 . .
C33 C32 H32A 109.5 . .
C33 C32 H32B 109.5 . .
H32A C32 H32B 109.5 . .
C33 C32 H32C 109.5 . .
H32A C32 H32C 109.5 . .
H32B C32 H32C 109.5 . .
O20 C33 C34 135.2(12) . .
O20 C33 C32 110.0(11) . .
C34 C33 C32 114.8(10) . .
C33 C34 H34A 109.5 . .
C33 C34 H34B 109.5 . .
H34A C34 H34B 109.5 . .
C33 C34 H34C 109.5 . .
H34A C34 H34C 109.5 . .
H34B C34 H34C 109.5 . .
O12B N1 O12A 37.6(10) . .
O12B N1 O11B 114.0(15) . .
O12A N1 O11B 113.1(16) . .
O12B N1 O11A 101.0(15) . .
O12A N1 O11A 133.9(15) . .
O11B N1 O11A 56.2(12) . .
O12B N1 C6 126.7(12) . .
O12A N1 C6 117.1(12) . .
O11B N1 C6 119.2(11) . .
O11A N1 C6 104.3(12) . .
O8 N2 O7A 94.9(9) . .
O8 N2 O7B 118.6(9) . .
O7A N2 O7B 74.0(9) . .
O8 N2 C18 117.5(6) . .
O7A N2 C18 124.5(8) . .
O7B N2 C18 118.0(8) . .
O10 N3 O9B 122.7(10) . .
O10 N3 O9A 116.7(9) . .
O9B N3 O9A 35.6(9) . .
O10 N3 C27 120.2(6) . .
O9B N3 C27 115.7(9) . .
O9A N3 C27 117.6(8) . .
O14B N4 O13B 106.8(15) . .
O14B N4 O14A 28.5(12) . .
O13B N4 O14A 113.1(14) . .
O14B N4 O13A 136.9(13) . .
O13B N4 O13A 50.1(10) . .
O14A N4 O13A 118.2(13) . .
O14B N4 C9 108.6(11) . .
O13B N4 C9 118.1(11) . .
O14A N4 C9 122.2(11) . .
O13A N4 C9 114.5(9) . .

loop_
_geom_bond_atom_site_label_1
_geom_bond_atom_site_label_2
_geom_bond_distance
_geom_bond_site_symmetry_2
Cu1 O18 1.905(3) 2_644
Cu1 O5 1.944(3) .
Cu1 O1 1.954(3) .
Cu1 O6 1.978(3) .
Cu1 O4 2.423(4) 4_576
Cu1 Cu3 2.9523(10) .
Cu1 Cu2 3.0096(10) .
Cu2 O15 1.914(3) 4_476
Cu2 O1 1.949(3) .
Cu2 O3 1.976(3) .
Cu2 O6 2.015(3) .
Cu3 O6 1.920(3) 4_575
Cu3 O1 1.937(3) .
Cu3 O4 2.012(3) .
Cu3 O2 2.065(4) .
Cu3 O16 2.099(3) 1_455
O1 H1A 0.8499 .
O2 C1 1.248(7) .
O3 C1 1.263(6) .
O4 C15 1.270(6) .
O4 Cu1 2.423(4) 4_575
O5 C15 1.257(6) .
O6 Cu3 1.920(3) 4_576
O6 H6A 0.8500 .
O7A N2 1.221(2) .
O7A O8 1.797(13) .
O7B N2 1.222(2) .
O8 N2 1.218(2) .
O9A N3 1.227(11) .
O9B N3 1.227(14) .
O10 N3 1.209(7) .
O11A N1 1.233(10) .
O11B N1 1.226(10) .
O12A N1 1.2105(11) .
O12B N1 1.2099(11) .
O13A N4 1.2206(11) .
O13B N4 1.215(9) .
O14A N4 1.2200(11) .
O14B N4 1.213(2) .
O15 C28 1.262(6) .
O15 Cu2 1.914(3) 4_675
O16 C28 1.264(6) .
O16 Cu3 2.099(3) 1_655
O17 C14 1.234(6) .
O18 C14 1.281(7) .
O18 Cu1 1.905(3) 2_654
O19 C30 1.215(12) .
O20 C33 1.213(5) .
C1 C2 1.499(7) .
C2 C3 1.379(8) .
C2 C7 1.385(8) .
C3 C4 1.371(9) .
C3 H3A 0.9300 .
C4 C5 1.372(10) .
C4 H4A 0.9300 .
C5 C6 1.375(10) .
C5 C8 1.507(8) .
C6 C7 1.391(9) .
C6 N1 1.479(11) .
C7 H7A 0.9300 .
C8 C13 1.335(9) .
C8 C9 1.385(10) .
C9 C10 1.378(9) .
C9 N4 1.505(10) .
C10 C11 1.369(9) .
C10 H10A 0.9300 .
C11 C12 1.340(9) .
C11 C14 1.508(8) .
C12 C13 1.388(9) .
C12 H12A 0.9300 .
C13 H13A 0.9300 .
C15 C16 1.464(7) .
C16 C21 1.399(8) .
C16 C17 1.400(8) .
C17 C18 1.376(8) .
C17 H17A 0.9300 .
C18 C19 1.405(9) .
C18 N2 1.433(9) .
C19 C20 1.382(9) .
C19 C22 1.501(8) .
C20 C21 1.381(8) .
C20 H20A 0.9300 .
C21 H21A 0.9300 .
C22 C23 1.380(9) .
C22 C27 1.418(9) .
C23 C24 1.383(8) .
C23 H23A 0.9300 .
C24 C25 1.382(8) .
C24 H24A 0.9300 .
C25 C26 1.375(8) .
C25 C28 1.507(7) .
C26 C27 1.360(8) .
C26 H26A 0.9300 .
C27 N3 1.460(8) .
C29 C30 1.534(4) .
C29 H29A 0.9600 .
C29 H29B 0.9600 .
C29 H29C 0.9600 .
C30 C31 1.536(4) .
C31 H31A 0.9600 .
C31 H31B 0.9600 .
C31 H31C 0.9600 .
C32 C33 1.538(4) .
C32 H32A 0.9600 .
C32 H32B 0.9600 .
C32 H32C 0.9600 .
C33 C34 1.5197(11) .
C34 H34A 0.9600 .
C34 H34B 0.9600 .
C34 H34C 0.9600 .
